data_7211374
loop_
_publ_author_name
'Gu, Jin-Zhong'
'Kirillov, Alexander M.'
'Wu, Jiang'
'Lv, Dong-Yu'
'Tang, Yu'
'Wu, Jin-Cai'

_publ_section_title
;
 Synthesis, structural versatility, luminescent and magnetic properties of
 a series of coordination polymers constructed from
 biphenyl-2,4,4&#x2032;-tricarboxylate and different N-donor ligands
;
_journal_issue 47
_journal_name_full CrystEngComm
_journal_page_first 10287
_journal_paper_doi 10.1039/c3ce41457d
_journal_volume 15
_journal_year 2013
_chemical_formula_sum 'C54 H34 Cd3 N4 O14'
_chemical_formula_weight 1300.05
_chemical_name_systematic
;
?
;
_space_group_IT_number 14
_symmetry_cell_setting monoclinic
_symmetry_space_group_name_Hall '-P 2ybc'
_symmetry_space_group_name_H-M 'P 1 21/c 1'
_atom_sites_solution_hydrogens geom
_atom_sites_solution_primary direct
_atom_sites_solution_secondary difmap
_audit_creation_method SHELXL-97
_cell_angle_alpha 90.00
_cell_angle_beta 118.257(2)
_cell_angle_gamma 90.00
_cell_formula_units_Z 4
_cell_length_a 8.5092(2)
_cell_length_b 40.4753(13)
_cell_length_c 15.5716(4)
_cell_measurement_temperature 293(2)
_cell_volume 4724.0(2)
_computing_cell_refinement 'Bruker SAINT'
_computing_data_collection 'Bruker APEX2'
_computing_data_reduction 'Bruker SAINT'
_computing_molecular_graphics 'Bruker SHELXTL'
_computing_publication_material 'Bruker SHELXTL'
_computing_structure_refinement 'SHELXL-97 (Sheldrick, 2008)'
_computing_structure_solution 'SHELXS-97 (Sheldrick, 2008)'
_diffrn_ambient_temperature 293(2)
_diffrn_measured_fraction_theta_full 0.999
_diffrn_measured_fraction_theta_max 0.999
_diffrn_measurement_device_type 'Bruker APEX-II CCD'
_diffrn_measurement_method '\f and \w scans'
_diffrn_radiation_monochromator graphite
_diffrn_radiation_source 'fine-focus sealed tube'
_diffrn_radiation_type MoK\a
_diffrn_radiation_wavelength 0.71073
_diffrn_reflns_av_R_equivalents 0.0409
_diffrn_reflns_av_sigmaI/netI 0.0610
_diffrn_reflns_limit_h_max 10
_diffrn_reflns_limit_h_min -10
_diffrn_reflns_limit_k_max 49
_diffrn_reflns_limit_k_min -48
_diffrn_reflns_limit_l_max 11
_diffrn_reflns_limit_l_min -18
_diffrn_reflns_number 24016
_diffrn_reflns_theta_full 25.50
_diffrn_reflns_theta_max 25.50
_diffrn_reflns_theta_min 2.92
_exptl_absorpt_coefficient_mu 1.415
_exptl_absorpt_correction_T_max 0.7459
_exptl_absorpt_correction_T_min 0.6927
_exptl_absorpt_correction_type multi-scan
_exptl_crystal_colour colorless
_exptl_crystal_density_diffrn 1.828
_exptl_crystal_density_method 'not measured'
_exptl_crystal_description block
_exptl_crystal_F_000 2568
_exptl_crystal_size_max 0.28
_exptl_crystal_size_mid 0.24
_exptl_crystal_size_min 0.22
_refine_diff_density_max 0.729
_refine_diff_density_min -0.888
_refine_diff_density_rms 0.095
_refine_ls_extinction_method none
_refine_ls_goodness_of_fit_ref 1.055
_refine_ls_hydrogen_treatment constr
_refine_ls_matrix_type full
_refine_ls_number_parameters 676
_refine_ls_number_reflns 8789
_refine_ls_number_restraints 0
_refine_ls_restrained_S_all 1.055
_refine_ls_R_factor_all 0.0617
_refine_ls_R_factor_gt 0.0433
_refine_ls_shift/su_max 0.002
_refine_ls_shift/su_mean 0.000
_refine_ls_structure_factor_coef Fsqd
_refine_ls_weighting_details 'calc w=1/[\s^2^(Fo^2^)+(0.0292P)^2^+1.8841P] where P=(Fo^2^+2Fc^2^)/3'
_refine_ls_weighting_scheme calc
_refine_ls_wR_factor_gt 0.0804
_refine_ls_wR_factor_ref 0.0892
_reflns_number_gt 6951
_reflns_number_total 8789
_reflns_threshold_expression >2sigma(I)
_cod_data_source_file c3ce41457d.txt
_cod_data_source_block 162_10cd
_cod_depositor_comments
;
The following automatic conversions were performed:

'_symmetry_cell_setting' value 'Monoclinic' changed to 'monoclinic'
according to /home/saulius/struct/CIF-dictionaries/cif_core.dic
dictionary named 'cif_core.dic' version 2.4.2 from 2011-04-26.

Automatic conversion script
Id: cif_fix_values 1891 2012-01-12 08:04:46Z andrius 
;
_cod_original_sg_symbol_H-M P2(1)/c
_cod_database_code 7211374

loop_
_symmetry_equiv_pos_as_xyz
'x, y, z'
'-x, y+1/2, -z+1/2'
'-x, -y, -z'
'x, -y-1/2, z-1/2'

loop_
_atom_site_label
_atom_site_type_symbol
_atom_site_fract_x
_atom_site_fract_y
_atom_site_fract_z
_atom_site_U_iso_or_equiv
_atom_site_adp_type
_atom_site_occupancy
_atom_site_symmetry_multiplicity
_atom_site_calc_flag
_atom_site_refinement_flags
Cd1 Cd 1.19517(4) 0.310769(8) 0.94438(2) 0.02602(10) Uani 1 1 d .
Cd2 Cd 0.78844(4) 0.305232(9) 0.99903(2) 0.02952(10) Uani 1 1 d .
Cd3 Cd -0.60822(4) 0.482414(9) 0.36261(3) 0.03497(11) Uani 1 1 d .
O1 O 0.9320(4) 0.34339(8) 0.9458(2) 0.0337(8) Uani 1 1 d .
O2 O 1.0327(4) 0.35221(9) 0.8418(2) 0.0395(9) Uani 1 1 d .
O3 O 0.4773(4) 0.46825(9) 0.6258(3) 0.0564(11) Uani 1 1 d .
O4 O 0.2966(5) 0.48242(11) 0.4724(3) 0.0666(13) Uani 1 1 d .
O5 O -0.4224(4) 0.43624(11) 0.4492(3) 0.0622(12) Uani 1 1 d .
O6 O -0.3433(4) 0.46462(10) 0.3567(3) 0.0567(11) Uani 1 1 d .
O7 O 1.3648(4) 0.32891(8) 1.0990(2) 0.0372(8) Uani 1 1 d .
O8 O 1.4361(4) 0.27905(9) 1.0723(2) 0.0351(8) Uani 1 1 d .
O9 O 1.9899(4) 0.22886(8) 1.4723(2) 0.0309(8) Uani 1 1 d .
O10 O 2.0382(4) 0.23205(9) 1.3454(2) 0.0419(9) Uani 1 1 d .
O11 O 2.4068(4) 0.31632(8) 1.8914(2) 0.0343(8) Uani 1 1 d .
O12 O 2.5970(4) 0.29889(9) 1.8430(2) 0.0397(9) Uani 1 1 d .
O13 O 0.6787(4) 0.25474(9) 1.0280(3) 0.0540(11) Uani 1 1 d .
H1W H 0.6001 0.2588 1.0447 0.065 Uiso 1 1 d R
H2W H 0.7613 0.2589 1.0136 0.065 Uiso 1 1 d R
O14 O 0.4082(11) 0.4925(3) 0.7969(5) 0.307(7) Uani 1 1 d .
H3W H 0.3866 0.5060 0.7507 0.369 Uiso 1 1 d R
H4W H 0.4262 0.4859 0.7505 0.369 Uiso 1 1 d R
N1 N 0.7564(5) 0.34917(10) 1.0914(3) 0.0355(10) Uani 1 1 d .
N2 N 1.0219(5) 0.30291(10) 1.1586(3) 0.0339(10) Uani 1 1 d .
N3 N -0.8651(5) 0.51142(11) 0.2544(3) 0.0437(11) Uani 1 1 d .
N4 N -0.7730(5) 0.44987(10) 0.2241(3) 0.0400(11) Uani 1 1 d .
C1 C 0.9123(6) 0.35486(11) 0.8668(3) 0.0296(11) Uani 1 1 d .
C2 C 0.7434(5) 0.37247(11) 0.7991(3) 0.0268(11) Uani 1 1 d .
C3 C 0.6215(6) 0.38086(12) 0.8306(3) 0.0347(12) Uani 1 1 d .
H3 H 0.6484 0.3769 0.8949 0.042 Uiso 1 1 calc R
C4 C 0.4607(6) 0.39505(13) 0.7675(3) 0.0354(12) Uani 1 1 d .
H4 H 0.3799 0.4004 0.7898 0.042 Uiso 1 1 calc R
C5 C 0.4170(5) 0.40153(11) 0.6716(3) 0.0282(11) Uani 1 1 d .
C6 C 0.5415(6) 0.39437(12) 0.6407(3) 0.0357(12) Uani 1 1 d .
H6 H 0.5176 0.3995 0.5775 0.043 Uiso 1 1 calc R
C7 C 0.7011(6) 0.37953(12) 0.7039(3) 0.0359(12) Uani 1 1 d .
H7 H 0.7819 0.3742 0.6817 0.043 Uiso 1 1 calc R
C8 C 0.2345(5) 0.41414(12) 0.6042(3) 0.0299(11) Uani 1 1 d .
C9 C 0.0926(6) 0.39627(12) 0.6011(4) 0.0380(13) Uani 1 1 d .
H9 H 0.1158 0.3773 0.6390 0.046 Uiso 1 1 calc R
C10 C -0.0821(6) 0.40592(12) 0.5433(4) 0.0380(13) Uani 1 1 d .
H10 H -0.1745 0.3938 0.5439 0.046 Uiso 1 1 calc R
C11 C -0.1201(6) 0.43346(12) 0.4845(3) 0.0341(12) Uani 1 1 d .
C12 C 0.0186(6) 0.45069(12) 0.4842(3) 0.0315(11) Uani 1 1 d .
H12 H -0.0062 0.4686 0.4422 0.038 Uiso 1 1 calc R
C13 C 0.1960(5) 0.44202(11) 0.5453(3) 0.0286(11) Uani 1 1 d .
C14 C 0.3347(6) 0.46540(13) 0.5465(4) 0.0427(14) Uani 1 1 d .
C15 C -0.3092(6) 0.44515(14) 0.4254(4) 0.0418(14) Uani 1 1 d .
C16 C 1.4617(5) 0.30352(12) 1.1274(3) 0.0279(11) Uani 1 1 d .
C17 C 1.6135(5) 0.30262(12) 1.2299(3) 0.0271(11) Uani 1 1 d .
C18 C 1.6448(5) 0.32960(12) 1.2910(3) 0.0333(12) Uani 1 1 d .
H18 H 1.5740 0.3484 1.2678 0.040 Uiso 1 1 calc R
C19 C 1.7798(6) 0.32869(12) 1.3855(3) 0.0354(12) Uani 1 1 d .
H19 H 1.7995 0.3470 1.4254 0.043 Uiso 1 1 calc R
C20 C 1.8882(5) 0.30080(12) 1.4231(3) 0.0270(11) Uani 1 1 d .
C21 C 1.8608(5) 0.27401(12) 1.3614(3) 0.0281(11) Uani 1 1 d .
C22 C 1.7225(5) 0.27535(12) 1.2646(3) 0.0284(11) Uani 1 1 d .
H22 H 1.7044 0.2575 1.2234 0.034 Uiso 1 1 calc R
C23 C 1.9684(5) 0.24289(12) 1.3951(3) 0.0269(11) Uani 1 1 d .
C24 C 2.0310(6) 0.30139(11) 1.5257(3) 0.0278(11) Uani 1 1 d .
C25 C 2.2082(6) 0.29408(13) 1.5526(3) 0.0362(12) Uani 1 1 d .
H25 H 2.2389 0.2876 1.5052 0.043 Uiso 1 1 calc R
C26 C 2.3387(6) 0.29628(13) 1.6484(3) 0.0344(12) Uani 1 1 d .
H26 H 2.4564 0.2916 1.6644 0.041 Uiso 1 1 calc R
C27 C 2.2981(5) 0.30525(11) 1.7211(3) 0.0248(10) Uani 1 1 d .
C28 C 2.1227(5) 0.31246(11) 1.6956(3) 0.0285(11) Uani 1 1 d .
H28 H 2.0926 0.3186 1.7435 0.034 Uiso 1 1 calc R
C29 C 1.9915(6) 0.31065(11) 1.5991(3) 0.0276(11) Uani 1 1 d .
H29 H 1.8743 0.3158 1.5832 0.033 Uiso 1 1 calc R
C30 C 2.4417(6) 0.30699(11) 1.8255(3) 0.0274(11) Uani 1 1 d .
C31 C 0.6259(7) 0.37142(14) 1.0610(4) 0.0468(14) Uani 1 1 d .
H31 H 0.5257 0.3682 1.0009 0.056 Uiso 1 1 calc R
C32 C 0.6324(8) 0.39944(16) 1.1153(5) 0.0576(16) Uani 1 1 d .
H32 H 0.5387 0.4145 1.0913 0.069 Uiso 1 1 calc R
C33 C 0.7775(9) 0.40429(16) 1.2034(5) 0.0650(18) Uani 1 1 d .
H33 H 0.7846 0.4230 1.2397 0.078 Uiso 1 1 calc R
C34 C 0.9161(7) 0.38119(15) 1.2396(4) 0.0490(15) Uani 1 1 d .
C35 C 0.9001(6) 0.35371(14) 1.1807(3) 0.0388(13) Uani 1 1 d .
C36 C 1.0687(8) 0.38373(17) 1.3342(4) 0.0656(19) Uani 1 1 d .
H36 H 1.0804 0.4020 1.3732 0.079 Uiso 1 1 calc R
C37 C 1.1930(8) 0.36055(17) 1.3669(4) 0.0627(18) Uani 1 1 d .
H37 H 1.2907 0.3630 1.4284 0.075 Uiso 1 1 calc R
C38 C 1.1825(7) 0.33189(15) 1.3113(4) 0.0431(14) Uani 1 1 d .
C39 C 1.0371(6) 0.32902(13) 1.2162(3) 0.0341(12) Uani 1 1 d .
C40 C 1.3103(7) 0.30657(16) 1.3432(4) 0.0511(16) Uani 1 1 d .
H40 H 1.4090 0.3079 1.4048 0.061 Uiso 1 1 calc R
C41 C 1.2919(7) 0.28037(15) 1.2857(4) 0.0492(15) Uani 1 1 d .
H41 H 1.3747 0.2632 1.3074 0.059 Uiso 1 1 calc R
C42 C 1.1456(6) 0.27970(14) 1.1930(4) 0.0420(13) Uani 1 1 d .
H42 H 1.1342 0.2619 1.1528 0.050 Uiso 1 1 calc R
C43 C -0.9038(7) 0.54190(15) 0.2683(4) 0.0566(17) Uani 1 1 d .
H43 H -0.8290 0.5525 0.3265 0.068 Uiso 1 1 calc R
C44 C -1.0522(7) 0.55873(16) 0.1989(5) 0.068(2) Uani 1 1 d .
H44 H -1.0759 0.5802 0.2107 0.081 Uiso 1 1 calc R
C45 C -1.1614(7) 0.54351(17) 0.1145(5) 0.068(2) Uani 1 1 d .
H45 H -1.2624 0.5544 0.0683 0.081 Uiso 1 1 calc R
C46 C -1.1243(6) 0.51144(15) 0.0955(4) 0.0505(15) Uani 1 1 d .
C47 C -0.9711(6) 0.49608(13) 0.1692(4) 0.0391(13) Uani 1 1 d .
C48 C -1.2294(7) 0.49372(18) 0.0073(4) 0.068(2) Uani 1 1 d .
H48 H -1.3322 0.5036 -0.0409 0.082 Uiso 1 1 calc R
C49 C -1.1855(8) 0.46353(17) -0.0085(5) 0.0678(19) Uani 1 1 d .
H49 H -1.2583 0.4528 -0.0668 0.081 Uiso 1 1 calc R
C50 C -1.0270(7) 0.44742(15) 0.0634(4) 0.0512(15) Uani 1 1 d .
C51 C -0.9227(6) 0.46332(13) 0.1523(4) 0.0384(13) Uani 1 1 d .
C52 C -0.9720(8) 0.41635(17) 0.0522(5) 0.0665(19) Uani 1 1 d .
H52 H -1.0394 0.4046 -0.0051 0.080 Uiso 1 1 calc R
C53 C -0.8207(8) 0.40264(15) 0.1237(5) 0.0607(18) Uani 1 1 d .
H53 H -0.7823 0.3819 0.1155 0.073 Uiso 1 1 calc R
C54 C -0.7257(7) 0.42028(14) 0.2089(5) 0.0523(16) Uani 1 1 d .
H54 H -0.6229 0.4108 0.2582 0.063 Uiso 1 1 calc R

loop_
_atom_site_aniso_label
_atom_site_aniso_U_11
_atom_site_aniso_U_22
_atom_site_aniso_U_33
_atom_site_aniso_U_23
_atom_site_aniso_U_13
_atom_site_aniso_U_12
Cd1 0.02063(17) 0.0295(2) 0.01921(17) 0.00315(15) 0.00231(14) 0.00217(14)
Cd2 0.02805(19) 0.0372(2) 0.01949(18) -0.00350(16) 0.00815(14) -0.00159(15)
Cd3 0.02531(19) 0.0328(2) 0.0365(2) 0.00239(17) 0.00615(15) 0.00334(16)
O1 0.0315(17) 0.032(2) 0.0266(18) 0.0105(16) 0.0050(14) 0.0027(14)
O2 0.0340(18) 0.052(2) 0.0328(19) 0.0121(17) 0.0157(16) 0.0184(17)
O3 0.035(2) 0.033(2) 0.083(3) 0.017(2) 0.013(2) -0.0017(17)
O4 0.062(3) 0.072(3) 0.087(3) 0.053(3) 0.053(2) 0.032(2)
O5 0.033(2) 0.085(3) 0.064(3) 0.018(2) 0.019(2) 0.013(2)
O6 0.035(2) 0.068(3) 0.052(2) 0.024(2) 0.0085(18) 0.0173(19)
O7 0.0284(17) 0.042(2) 0.0262(18) 0.0024(16) 0.0006(14) 0.0096(16)
O8 0.0315(17) 0.041(2) 0.0206(17) 0.0011(16) 0.0020(14) 0.0015(15)
O9 0.0309(17) 0.033(2) 0.0228(17) 0.0057(15) 0.0079(14) -0.0043(14)
O10 0.052(2) 0.046(2) 0.0319(19) 0.0092(17) 0.0226(17) 0.0213(17)
O11 0.0286(17) 0.047(2) 0.0208(17) -0.0059(16) 0.0067(14) -0.0048(15)
O12 0.0215(17) 0.054(2) 0.0300(19) -0.0041(17) 0.0014(14) 0.0041(16)
O13 0.047(2) 0.049(3) 0.082(3) 0.002(2) 0.044(2) 0.0026(18)
O14 0.236(9) 0.55(2) 0.083(5) 0.088(9) 0.031(6) -0.159(11)
N1 0.035(2) 0.041(3) 0.035(2) -0.006(2) 0.0197(19) -0.007(2)
N2 0.036(2) 0.039(3) 0.026(2) -0.006(2) 0.0137(19) -0.0064(19)
N3 0.038(2) 0.036(3) 0.044(3) -0.008(2) 0.008(2) 0.003(2)
N4 0.029(2) 0.033(3) 0.050(3) -0.006(2) 0.013(2) 0.0034(19)
C1 0.033(3) 0.023(3) 0.023(3) -0.003(2) 0.005(2) 0.001(2)
C2 0.022(2) 0.030(3) 0.023(2) 0.002(2) 0.0062(19) 0.0046(19)
C3 0.032(3) 0.043(3) 0.025(3) 0.008(2) 0.010(2) 0.006(2)
C4 0.030(3) 0.047(3) 0.030(3) 0.009(2) 0.015(2) 0.012(2)
C5 0.027(2) 0.019(2) 0.031(3) 0.004(2) 0.008(2) 0.0052(19)
C6 0.039(3) 0.037(3) 0.024(3) 0.008(2) 0.010(2) 0.010(2)
C7 0.039(3) 0.036(3) 0.031(3) 0.004(2) 0.015(2) 0.015(2)
C8 0.028(2) 0.028(3) 0.025(2) 0.005(2) 0.005(2) 0.006(2)
C9 0.030(3) 0.027(3) 0.043(3) 0.013(2) 0.007(2) 0.000(2)
C10 0.034(3) 0.032(3) 0.041(3) 0.001(3) 0.012(2) -0.001(2)
C11 0.022(2) 0.038(3) 0.031(3) -0.002(2) 0.004(2) 0.006(2)
C12 0.035(3) 0.029(3) 0.023(2) 0.006(2) 0.007(2) 0.014(2)
C13 0.029(2) 0.025(3) 0.027(2) -0.003(2) 0.009(2) 0.002(2)
C14 0.033(3) 0.037(3) 0.058(4) 0.012(3) 0.022(3) 0.014(2)
C15 0.032(3) 0.048(4) 0.034(3) 0.001(3) 0.006(2) 0.009(3)
C16 0.022(2) 0.039(3) 0.019(2) 0.009(2) 0.007(2) -0.001(2)
C17 0.023(2) 0.035(3) 0.018(2) 0.005(2) 0.0062(19) 0.002(2)
C18 0.027(2) 0.034(3) 0.028(3) 0.007(2) 0.003(2) 0.011(2)
C19 0.038(3) 0.030(3) 0.025(3) -0.002(2) 0.005(2) 0.005(2)
C20 0.027(2) 0.032(3) 0.016(2) 0.001(2) 0.0045(19) 0.001(2)
C21 0.026(2) 0.034(3) 0.019(2) 0.005(2) 0.0064(19) 0.000(2)
C22 0.029(2) 0.032(3) 0.018(2) 0.002(2) 0.0060(19) -0.003(2)
C23 0.019(2) 0.032(3) 0.020(2) 0.000(2) 0.0011(19) -0.0011(19)
C24 0.029(3) 0.027(3) 0.019(2) -0.001(2) 0.004(2) -0.001(2)
C25 0.035(3) 0.051(3) 0.021(2) -0.004(2) 0.012(2) 0.001(2)
C26 0.021(2) 0.049(3) 0.029(3) -0.003(2) 0.008(2) 0.003(2)
C27 0.024(2) 0.022(3) 0.021(2) -0.001(2) 0.0050(19) 0.0018(18)
C28 0.029(2) 0.031(3) 0.021(2) -0.004(2) 0.008(2) 0.003(2)
C29 0.024(2) 0.032(3) 0.020(2) 0.001(2) 0.0048(19) 0.0066(19)
C30 0.024(2) 0.028(3) 0.022(2) 0.001(2) 0.005(2) -0.002(2)
C31 0.050(3) 0.053(4) 0.045(3) -0.006(3) 0.029(3) -0.005(3)
C32 0.065(4) 0.051(4) 0.063(4) 0.000(3) 0.035(3) 0.012(3)
C33 0.093(5) 0.053(4) 0.059(4) -0.024(4) 0.044(4) -0.008(4)
C34 0.051(3) 0.050(4) 0.048(3) -0.019(3) 0.026(3) -0.010(3)
C35 0.036(3) 0.054(4) 0.031(3) -0.016(3) 0.020(2) -0.019(3)
C36 0.074(4) 0.068(5) 0.051(4) -0.038(4) 0.027(4) -0.018(4)
C37 0.057(4) 0.079(5) 0.041(4) -0.030(4) 0.014(3) -0.024(4)
C38 0.046(3) 0.055(4) 0.028(3) -0.016(3) 0.017(2) -0.018(3)
C39 0.036(3) 0.043(3) 0.028(3) -0.006(2) 0.018(2) -0.010(2)
C40 0.038(3) 0.077(5) 0.029(3) 0.000(3) 0.007(2) -0.016(3)
C41 0.043(3) 0.062(4) 0.035(3) 0.003(3) 0.012(3) -0.007(3)
C42 0.044(3) 0.046(3) 0.030(3) 0.003(3) 0.012(2) -0.002(3)
C43 0.041(3) 0.053(4) 0.059(4) -0.011(3) 0.010(3) 0.013(3)
C44 0.055(4) 0.050(4) 0.083(5) -0.003(4) 0.020(4) 0.024(3)
C45 0.043(4) 0.068(5) 0.068(5) 0.017(4) 0.006(3) 0.028(3)
C46 0.033(3) 0.055(4) 0.047(3) 0.002(3) 0.005(3) 0.007(3)
C47 0.030(3) 0.042(3) 0.034(3) 0.000(3) 0.006(2) 0.002(2)
C48 0.043(3) 0.081(5) 0.046(4) 0.004(4) -0.008(3) 0.009(3)
C49 0.057(4) 0.068(5) 0.053(4) -0.021(4) 0.006(3) -0.011(4)
C50 0.045(3) 0.051(4) 0.048(3) -0.019(3) 0.014(3) -0.012(3)
C51 0.031(3) 0.038(3) 0.041(3) -0.006(3) 0.013(2) -0.006(2)
C52 0.064(4) 0.067(5) 0.064(4) -0.032(4) 0.027(4) -0.021(4)
C53 0.060(4) 0.040(4) 0.083(5) -0.027(4) 0.034(4) -0.011(3)
C54 0.041(3) 0.040(3) 0.071(4) 0.001(3) 0.022(3) 0.003(3)

loop_
_atom_type_symbol
_atom_type_description
_atom_type_scat_dispersion_real
_atom_type_scat_dispersion_imag
_atom_type_scat_source
C C 0.0033 0.0016 'International Tables Vol C Tables 4.2.6.8 and 6.1.1.4'
H H 0.0000 0.0000 'International Tables Vol C Tables 4.2.6.8 and 6.1.1.4'
Cd Cd -0.8075 1.2024 'International Tables Vol C Tables 4.2.6.8 and 6.1.1.4'
N N 0.0061 0.0033 'International Tables Vol C Tables 4.2.6.8 and 6.1.1.4'
O O 0.0106 0.0060 'International Tables Vol C Tables 4.2.6.8 and 6.1.1.4'

loop_
_geom_angle_atom_site_label_1
_geom_angle_atom_site_label_2
_geom_angle_atom_site_label_3
_geom_angle
_geom_angle_site_symmetry_1
_geom_angle_site_symmetry_3
O7 Cd1 O2 112.13(12) . .
O7 Cd1 O10 146.96(12) . 4_465
O2 Cd1 O10 96.82(13) . 4_465
O7 Cd1 O11 97.79(11) . 1_454
O2 Cd1 O11 89.70(11) . 1_454
O10 Cd1 O11 97.95(11) 4_465 1_454
O7 Cd1 O8 55.69(11) . .
O2 Cd1 O8 163.10(12) . .
O10 Cd1 O8 98.54(12) 4_465 .
O11 Cd1 O8 81.25(11) 1_454 .
O7 Cd1 O9 99.52(11) . 4_465
O2 Cd1 O9 110.18(10) . 4_465
O10 Cd1 O9 53.83(11) 4_465 4_465
O11 Cd1 O9 146.04(11) 1_454 4_465
O8 Cd1 O9 84.74(10) . 4_465
O7 Cd1 O1 86.81(10) . .
O2 Cd1 O1 52.76(10) . .
O10 Cd1 O1 99.18(11) 4_465 .
O11 Cd1 O1 140.19(11) 1_454 .
O8 Cd1 O1 130.69(10) . .
O9 Cd1 O1 69.98(10) 4_465 .
O12 Cd2 N2 168.16(14) 1_354 .
O12 Cd2 O1 85.65(12) 1_354 .
N2 Cd2 O1 94.55(12) . .
O12 Cd2 O13 87.57(13) 1_354 .
N2 Cd2 O13 88.63(13) . .
O1 Cd2 O13 161.51(12) . .
O12 Cd2 N1 121.03(13) 1_354 .
N2 Cd2 N1 70.77(14) . .
O1 Cd2 N1 87.11(13) . .
O13 Cd2 N1 111.07(13) . .
O12 Cd2 O9 87.56(11) 1_354 4_465
N2 Cd2 O9 80.95(12) . 4_465
O1 Cd2 O9 77.42(11) . 4_465
O13 Cd2 O9 85.13(11) . 4_465
N1 Cd2 O9 146.51(11) . 4_465
O12 Cd2 H2W 87.1 1_354 .
N2 Cd2 H2W 85.6 . .
O1 Cd2 H2W 142.8 . .
O13 Cd2 H2W 19.2 . .
N1 Cd2 H2W 127.2 . .
O9 Cd2 H2W 65.9 4_465 .
O4 Cd3 O3 106.62(17) 1_455 3_566
O4 Cd3 N4 115.66(16) 1_455 .
O3 Cd3 N4 129.08(16) 3_566 .
O4 Cd3 N3 89.85(15) 1_455 .
O3 Cd3 N3 82.61(14) 3_566 .
N4 Cd3 N3 70.86(14) . .
O4 Cd3 O5 87.18(14) 1_455 .
O3 Cd3 O5 118.35(13) 3_566 .
N4 Cd3 O5 91.57(14) . .
N3 Cd3 O5 158.78(14) . .
O4 Cd3 O6 136.18(13) 1_455 .
O3 Cd3 O6 80.33(14) 3_566 .
N4 Cd3 O6 87.69(14) . .
N3 Cd3 O6 133.81(15) . .
O5 Cd3 O6 53.92(13) . .
C1 O1 Cd2 137.9(3) . .
C1 O1 Cd1 84.0(3) . .
Cd2 O1 Cd1 105.19(12) . .
C1 O2 Cd1 99.1(3) . .
C14 O3 Cd3 111.7(3) . 3_566
C14 O4 Cd3 133.3(3) . 1_655
C15 O5 Cd3 90.2(3) . .
C15 O6 Cd3 89.9(3) . .
C16 O7 Cd1 95.2(3) . .
C16 O8 Cd1 87.1(3) . .
C23 O9 Cd2 129.3(3) . 4_666
C23 O9 Cd1 85.6(3) . 4_666
Cd2 O9 Cd1 105.79(12) 4_666 4_666
C23 O10 Cd1 98.4(3) . 4_666
C30 O11 Cd1 141.8(3) . 1_656
C30 O12 Cd2 111.0(3) . 1_756
Cd2 O13 H1W 109.3 . .
Cd2 O13 H2W 48.0 . .
H1W O13 H2W 157.0 . .
H3W O14 H4W 62.2 . .
C31 N1 C35 117.8(5) . .
C31 N1 Cd2 127.2(3) . .
C35 N1 Cd2 114.4(3) . .
C42 N2 C39 118.6(4) . .
C42 N2 Cd2 125.0(3) . .
C39 N2 Cd2 116.1(3) . .
C43 N3 C47 119.2(5) . .
C43 N3 Cd3 124.7(3) . .
C47 N3 Cd3 115.9(3) . .
C54 N4 C51 117.8(5) . .
C54 N4 Cd3 125.1(4) . .
C51 N4 Cd3 117.0(3) . .
O1 C1 O2 121.5(4) . .
O1 C1 C2 120.3(4) . .
O2 C1 C2 118.2(4) . .
C7 C2 C3 118.2(4) . .
C7 C2 C1 121.9(4) . .
C3 C2 C1 119.8(4) . .
C4 C3 C2 120.5(4) . .
C4 C3 H3 119.7 . .
C2 C3 H3 119.7 . .
C3 C4 C5 121.2(4) . .
C3 C4 H4 119.4 . .
C5 C4 H4 119.4 . .
C4 C5 C6 118.5(4) . .
C4 C5 C8 118.9(4) . .
C6 C5 C8 122.6(4) . .
C7 C6 C5 119.9(4) . .
C7 C6 H6 120.0 . .
C5 C6 H6 120.0 . .
C2 C7 C6 121.6(4) . .
C2 C7 H7 119.2 . .
C6 C7 H7 119.2 . .
C9 C8 C13 118.0(4) . .
C9 C8 C5 116.4(4) . .
C13 C8 C5 125.6(4) . .
C10 C9 C8 121.7(4) . .
C10 C9 H9 119.2 . .
C8 C9 H9 119.2 . .
C11 C10 C9 120.2(5) . .
C11 C10 H10 119.9 . .
C9 C10 H10 119.9 . .
C12 C11 C10 118.7(4) . .
C12 C11 C15 120.7(5) . .
C10 C11 C15 120.5(5) . .
C11 C12 C13 121.6(4) . .
C11 C12 H12 119.2 . .
C13 C12 H12 119.2 . .
C8 C13 C12 119.7(4) . .
C8 C13 C14 124.2(4) . .
C12 C13 C14 116.0(4) . .
O4 C14 O3 124.2(5) . .
O4 C14 C13 118.5(5) . .
O3 C14 C13 117.1(5) . .
O5 C15 O6 122.9(5) . .
O5 C15 C11 118.9(5) . .
O6 C15 C11 118.1(5) . .
O8 C16 O7 122.0(4) . .
O8 C16 C17 119.2(4) . .
O7 C16 C17 118.9(4) . .
C22 C17 C18 119.1(4) . .
C22 C17 C16 121.1(4) . .
C18 C17 C16 119.8(4) . .
C19 C18 C17 120.3(4) . .
C19 C18 H18 119.8 . .
C17 C18 H18 119.8 . .
C18 C19 C20 121.4(5) . .
C18 C19 H19 119.3 . .
C20 C19 H19 119.3 . .
C21 C20 C19 118.6(4) . .
C21 C20 C24 122.7(4) . .
C19 C20 C24 118.7(4) . .
C20 C21 C22 119.4(4) . .
C20 C21 C23 122.5(4) . .
C22 C21 C23 118.0(4) . .
C17 C22 C21 121.2(4) . .
C17 C22 H22 119.4 . .
C21 C22 H22 119.4 . .
O10 C23 O9 122.1(4) . .
O10 C23 C21 117.8(4) . .
O9 C23 C21 120.1(4) . .
C29 C24 C25 117.4(4) . .
C29 C24 C20 119.9(4) . .
C25 C24 C20 122.7(4) . .
C26 C25 C24 121.0(4) . .
C26 C25 H25 119.5 . .
C24 C25 H25 119.5 . .
C25 C26 C27 121.3(4) . .
C25 C26 H26 119.4 . .
C27 C26 H26 119.4 . .
C26 C27 C28 118.4(4) . .
C26 C27 C30 120.6(4) . .
C28 C27 C30 121.0(4) . .
C27 C28 C29 120.4(4) . .
C27 C28 H28 119.8 . .
C29 C28 H28 119.8 . .
C28 C29 C24 121.5(4) . .
C28 C29 H29 119.3 . .
C24 C29 H29 119.3 . .
O11 C30 O12 122.2(4) . .
O11 C30 C27 120.9(4) . .
O12 C30 C27 116.9(4) . .
N1 C31 C32 123.1(5) . .
N1 C31 H31 118.5 . .
C32 C31 H31 118.5 . .
C33 C32 C31 119.0(6) . .
C33 C32 H32 120.5 . .
C31 C32 H32 120.5 . .
C32 C33 C34 120.1(6) . .
C32 C33 H33 120.0 . .
C34 C33 H33 120.0 . .
C33 C34 C35 117.6(5) . .
C33 C34 C36 123.2(6) . .
C35 C34 C36 119.2(5) . .
N1 C35 C34 122.4(5) . .
N1 C35 C39 118.2(5) . .
C34 C35 C39 119.3(5) . .
C37 C36 C34 121.0(6) . .
C37 C36 H36 119.5 . .
C34 C36 H36 119.5 . .
C36 C37 C38 122.3(5) . .
C36 C37 H37 118.8 . .
C38 C37 H37 118.8 . .
C40 C38 C39 117.2(5) . .
C40 C38 C37 124.4(5) . .
C39 C38 C37 118.4(5) . .
N2 C39 C38 121.4(5) . .
N2 C39 C35 119.0(4) . .
C38 C39 C35 119.6(5) . .
C41 C40 C38 120.8(5) . .
C41 C40 H40 119.6 . .
C38 C40 H40 119.6 . .
C40 C41 C42 118.0(6) . .
C40 C41 H41 121.0 . .
C42 C41 H41 121.0 . .
N2 C42 C41 123.9(5) . .
N2 C42 H42 118.1 . .
C41 C42 H42 118.1 . .
N3 C43 C44 122.4(5) . .
N3 C43 H43 118.8 . .
C44 C43 H43 118.8 . .
C45 C44 C43 119.1(6) . .
C45 C44 H44 120.4 . .
C43 C44 H44 120.4 . .
C44 C45 C46 120.6(5) . .
C44 C45 H45 119.7 . .
C46 C45 H45 119.7 . .
C45 C46 C47 116.9(5) . .
C45 C46 C48 124.6(5) . .
C47 C46 C48 118.6(6) . .
N3 C47 C46 121.8(5) . .
N3 C47 C51 118.9(4) . .
C46 C47 C51 119.3(5) . .
C49 C48 C46 122.3(5) . .
C49 C48 H48 118.8 . .
C46 C48 H48 118.8 . .
C48 C49 C50 120.9(6) . .
C48 C49 H49 119.6 . .
C50 C49 H49 119.6 . .
C52 C50 C51 116.7(5) . .
C52 C50 C49 124.3(5) . .
C51 C50 C49 118.9(6) . .
N4 C51 C50 122.8(5) . .
N4 C51 C47 117.2(4) . .
C50 C51 C47 119.9(5) . .
C53 C52 C50 121.0(6) . .
C53 C52 H52 119.5 . .
C50 C52 H52 119.5 . .
C52 C53 C54 118.2(6) . .
C52 C53 H53 120.9 . .
C54 C53 H53 120.9 . .
N4 C54 C53 123.5(5) . .
N4 C54 H54 118.3 . .
C53 C54 H54 118.3 . .

loop_
_geom_bond_atom_site_label_1
_geom_bond_atom_site_label_2
_geom_bond_distance
_geom_bond_site_symmetry_2
Cd1 O7 2.265(3) .
Cd1 O2 2.277(3) .
Cd1 O10 2.283(3) 4_465
Cd1 O11 2.319(3) 1_454
Cd1 O8 2.440(3) .
Cd1 O9 2.556(3) 4_465
Cd1 O1 2.609(3) .
Cd2 O12 2.208(3) 1_354
Cd2 N2 2.336(4) .
Cd2 O1 2.350(3) .
Cd2 O13 2.377(4) .
Cd2 N1 2.383(4) .
Cd2 O9 2.386(3) 4_465
Cd2 H2W 1.9155 .
Cd3 O4 2.210(4) 1_455
Cd3 O3 2.251(3) 3_566
Cd3 N4 2.343(4) .
Cd3 N3 2.347(4) .
Cd3 O5 2.407(4) .
Cd3 O6 2.410(4) .
O1 C1 1.250(5) .
O2 C1 1.261(5) .
O3 C14 1.262(6) .
O3 Cd3 2.251(3) 3_566
O4 C14 1.248(6) .
O4 Cd3 2.210(4) 1_655
O5 C15 1.239(6) .
O6 C15 1.247(6) .
O7 C16 1.260(5) .
O8 C16 1.259(6) .
O9 C23 1.262(5) .
O9 Cd2 2.386(3) 4_666
O9 Cd1 2.556(3) 4_666
O10 C23 1.256(5) .
O10 Cd1 2.283(3) 4_666
O11 C30 1.254(5) .
O11 Cd1 2.319(3) 1_656
O12 C30 1.260(5) .
O12 Cd2 2.208(3) 1_756
O13 H1W 0.8413 .
O13 H2W 0.8497 .
O14 H3W 0.8506 .
O14 H4W 0.8498 .
N1 C31 1.331(6) .
N1 C35 1.361(6) .
N2 C42 1.320(6) .
N2 C39 1.352(6) .
N3 C43 1.321(7) .
N3 C47 1.352(6) .
N4 C54 1.320(6) .
N4 C51 1.349(6) .
C1 C2 1.500(6) .
C2 C7 1.380(6) .
C2 C3 1.383(6) .
C3 C4 1.376(6) .
C3 H3 0.9300 .
C4 C5 1.382(6) .
C4 H4 0.9300 .
C5 C6 1.386(6) .
C5 C8 1.493(6) .
C6 C7 1.381(6) .
C6 H6 0.9300 .
C7 H7 0.9300 .
C8 C9 1.389(6) .
C8 C13 1.392(6) .
C9 C10 1.381(6) .
C9 H9 0.9300 .
C10 C11 1.380(7) .
C10 H10 0.9300 .
C11 C12 1.373(6) .
C11 C15 1.502(6) .
C12 C13 1.395(6) .
C12 H12 0.9300 .
C13 C14 1.506(7) .
C16 C17 1.505(6) .
C17 C22 1.377(6) .
C17 C18 1.389(6) .
C18 C19 1.373(6) .
C18 H18 0.9300 .
C19 C20 1.399(6) .
C19 H19 0.9300 .
C20 C21 1.393(6) .
C20 C24 1.481(6) .
C21 C22 1.407(5) .
C21 C23 1.498(6) .
C22 H22 0.9300 .
C24 C29 1.387(6) .
C24 C25 1.392(6) .
C25 C26 1.378(6) .
C25 H25 0.9300 .
C26 C27 1.379(6) .
C26 H26 0.9300 .
C27 C28 1.382(6) .
C27 C30 1.504(6) .
C28 C29 1.386(6) .
C28 H28 0.9300 .
C29 H29 0.9300 .
C31 C32 1.400(8) .
C31 H31 0.9300 .
C32 C33 1.357(8) .
C32 H32 0.9300 .
C33 C34 1.398(8) .
C33 H33 0.9300 .
C34 C35 1.407(7) .
C34 C36 1.434(8) .
C35 C39 1.433(7) .
C36 C37 1.322(8) .
C36 H36 0.9300 .
C37 C38 1.425(8) .
C37 H37 0.9300 .
C38 C40 1.403(8) .
C38 C39 1.416(6) .
C40 C41 1.349(8) .
C40 H40 0.9300 .
C41 C42 1.390(6) .
C41 H41 0.9300 .
C42 H42 0.9300 .
C43 C44 1.391(7) .
C43 H43 0.9300 .
C44 C45 1.347(8) .
C44 H44 0.9300 .
C45 C46 1.400(8) .
C45 H45 0.9300 .
C46 C47 1.409(7) .
C46 C48 1.428(8) .
C47 C51 1.448(7) .
C48 C49 1.335(8) .
C48 H48 0.9300 .
C49 C50 1.438(8) .
C49 H49 0.9300 .
C50 C52 1.382(8) .
C50 C51 1.399(7) .
C52 C53 1.359(8) .
C52 H52 0.9300 .
C53 C54 1.381(8) .
C53 H53 0.9300 .
C54 H54 0.9300 .

loop_
_geom_hbond_atom_site_label_D
_geom_hbond_atom_site_label_H
_geom_hbond_atom_site_label_A
_geom_hbond_distance_DH
_geom_hbond_distance_HA
_geom_hbond_distance_DA
_geom_hbond_angle_DHA
_geom_hbond_site_symmetry_A
O14 H4W O3 0.85 2.30 3.146(11) 179.5 .
O14 H3W O6 0.85 1.94 2.791(9) 177.3 3_566
O13 H2W O9 0.85 2.37 3.222(5) 179.3 4_465
O13 H1W O8 0.84 1.84 2.657(5) 164.7 1_455

loop_
_geom_torsion_atom_site_label_1
_geom_torsion_atom_site_label_2
_geom_torsion_atom_site_label_3
_geom_torsion_atom_site_label_4
_geom_torsion
_geom_torsion_site_symmetry_1
O12 Cd2 O1 C1 -0.5(4) 1_354
N2 Cd2 O1 C1 167.7(4) .
O13 Cd2 O1 C1 68.3(6) .
N1 Cd2 O1 C1 -121.9(5) .
O9 Cd2 O1 C1 88.0(4) 4_465
O12 Cd2 O1 Cd1 -98.41(12) 1_354
N2 Cd2 O1 Cd1 69.72(14) .
O13 Cd2 O1 Cd1 -29.6(4) .
N1 Cd2 O1 Cd1 140.16(13) .
O9 Cd2 O1 Cd1 -9.94(10) 4_465
O7 Cd1 O1 C1 130.2(3) .
O2 Cd1 O1 C1 9.1(3) .
O10 Cd1 O1 C1 -82.5(3) 4_465
O11 Cd1 O1 C1 31.9(3) 1_454
O8 Cd1 O1 C1 167.8(2) .
O9 Cd1 O1 C1 -128.4(3) 4_465
O7 Cd1 O1 Cd2 -91.70(13) .
O2 Cd1 O1 Cd2 147.20(18) .
O10 Cd1 O1 Cd2 55.59(13) 4_465
O11 Cd1 O1 Cd2 169.96(12) 1_454
O8 Cd1 O1 Cd2 -54.14(17) .
O9 Cd1 O1 Cd2 9.64(10) 4_465
O7 Cd1 O2 C1 -76.5(3) .
O10 Cd1 O2 C1 87.3(3) 4_465
O11 Cd1 O2 C1 -174.8(3) 1_454
O8 Cd1 O2 C1 -117.5(4) .
O9 Cd1 O2 C1 33.4(3) 4_465
O1 Cd1 O2 C1 -9.1(3) .
O4 Cd3 O5 C15 -148.7(3) 1_455
O3 Cd3 O5 C15 -41.3(4) 3_566
N4 Cd3 O5 C15 95.7(3) .
N3 Cd3 O5 C15 129.0(4) .
O6 Cd3 O5 C15 9.7(3) .
O4 Cd3 O6 C15 22.5(4) 1_455
O3 Cd3 O6 C15 126.4(3) 3_566
N4 Cd3 O6 C15 -103.3(3) .
N3 Cd3 O6 C15 -163.7(3) .
O5 Cd3 O6 C15 -9.6(3) .
O2 Cd1 O7 C16 -165.3(3) .
O10 Cd1 O7 C16 45.3(4) 4_465
O11 Cd1 O7 C16 -72.4(3) 1_454
O8 Cd1 O7 C16 1.3(3) .
O9 Cd1 O7 C16 78.2(3) 4_465
O1 Cd1 O7 C16 147.3(3) .
O7 Cd1 O8 C16 -1.3(3) .
O2 Cd1 O8 C16 46.0(5) .
O10 Cd1 O8 C16 -158.8(3) 4_465
O11 Cd1 O8 C16 104.4(3) 1_454
O9 Cd1 O8 C16 -106.6(3) 4_465
O1 Cd1 O8 C16 -48.8(3) .
O12 Cd2 N1 C31 2.9(5) 1_354
N2 Cd2 N1 C31 -178.1(4) .
O1 Cd2 N1 C31 86.1(4) .
O13 Cd2 N1 C31 -97.4(4) .
O9 Cd2 N1 C31 147.9(4) 4_465
O12 Cd2 N1 C35 -168.5(3) 1_354
N2 Cd2 N1 C35 10.5(3) .
O1 Cd2 N1 C35 -85.4(3) .
O13 Cd2 N1 C35 91.2(3) .
O9 Cd2 N1 C35 -23.5(5) 4_465
O12 Cd2 N2 C42 -7.8(9) 1_354
O1 Cd2 N2 C42 -98.3(4) .
O13 Cd2 N2 C42 63.5(4) .
N1 Cd2 N2 C42 176.4(4) .
O9 Cd2 N2 C42 -21.8(4) 4_465
O12 Cd2 N2 C39 166.4(6) 1_354
O1 Cd2 N2 C39 75.9(3) .
O13 Cd2 N2 C39 -122.3(3) .
N1 Cd2 N2 C39 -9.4(3) .
O9 Cd2 N2 C39 152.4(3) 4_465
O4 Cd3 N3 C43 65.9(5) 1_455
O3 Cd3 N3 C43 -40.9(5) 3_566
N4 Cd3 N3 C43 -176.8(5) .
O5 Cd3 N3 C43 147.7(5) .
O6 Cd3 N3 C43 -109.8(5) .
O4 Cd3 N3 C47 -119.5(4) 1_455
O3 Cd3 N3 C47 133.8(4) 3_566
N4 Cd3 N3 C47 -2.1(4) .
O5 Cd3 N3 C47 -37.7(7) .
O6 Cd3 N3 C47 64.8(4) .
O4 Cd3 N4 C54 -101.3(4) 1_455
O3 Cd3 N4 C54 115.7(4) 3_566
N3 Cd3 N4 C54 178.5(5) .
O5 Cd3 N4 C54 -13.7(5) .
O6 Cd3 N4 C54 40.1(5) .
O4 Cd3 N4 C51 82.5(4) 1_455
O3 Cd3 N4 C51 -60.5(4) 3_566
N3 Cd3 N4 C51 2.3(3) .
O5 Cd3 N4 C51 170.2(4) .
O6 Cd3 N4 C51 -136.0(4) .
Cd2 O1 C1 O2 -121.6(4) .
Cd1 O1 C1 O2 -15.5(4) .
Cd2 O1 C1 C2 58.8(6) .
Cd1 O1 C1 C2 164.8(4) .
Cd1 O2 C1 O1 18.0(5) .
Cd1 O2 C1 C2 -162.4(3) .
O1 C1 C2 C7 -166.6(5) .
O2 C1 C2 C7 13.7(7) .
O1 C1 C2 C3 10.6(7) .
O2 C1 C2 C3 -169.0(5) .
C7 C2 C3 C4 1.7(7) .
C1 C2 C3 C4 -175.7(4) .
C2 C3 C4 C5 -0.5(8) .
C3 C4 C5 C6 -2.0(7) .
C3 C4 C5 C8 174.6(4) .
C4 C5 C6 C7 3.3(7) .
C8 C5 C6 C7 -173.2(4) .
C3 C2 C7 C6 -0.4(7) .
C1 C2 C7 C6 176.9(4) .
C5 C6 C7 C2 -2.1(8) .
C4 C5 C8 C9 -51.2(6) .
C6 C5 C8 C9 125.2(5) .
C4 C5 C8 C13 128.5(5) .
C6 C5 C8 C13 -55.1(7) .
C13 C8 C9 C10 -1.2(8) .
C5 C8 C9 C10 178.5(5) .
C8 C9 C10 C11 1.7(8) .
C9 C10 C11 C12 0.6(8) .
C9 C10 C11 C15 -176.8(5) .
C10 C11 C12 C13 -3.4(7) .
C15 C11 C12 C13 174.0(5) .
C9 C8 C13 C12 -1.5(7) .
C5 C8 C13 C12 178.8(4) .
C9 C8 C13 C14 174.8(5) .
C5 C8 C13 C14 -4.9(8) .
C11 C12 C13 C8 3.8(7) .
C11 C12 C13 C14 -172.8(5) .
Cd3 O4 C14 O3 74.2(8) 1_655
Cd3 O4 C14 C13 -111.6(5) 1_655
Cd3 O3 C14 O4 20.1(7) 3_566
Cd3 O3 C14 C13 -154.2(3) 3_566
C8 C13 C14 O4 156.3(5) .
C12 C13 C14 O4 -27.3(7) .
C8 C13 C14 O3 -29.1(7) .
C12 C13 C14 O3 147.3(5) .
Cd3 O5 C15 O6 -18.2(6) .
Cd3 O5 C15 C11 158.6(4) .
Cd3 O6 C15 O5 18.2(6) .
Cd3 O6 C15 C11 -158.6(4) .
C12 C11 C15 O5 -157.2(5) .
C10 C11 C15 O5 20.1(8) .
C12 C11 C15 O6 19.8(7) .
C10 C11 C15 O6 -162.9(5) .
Cd1 O8 C16 O7 2.4(4) .
Cd1 O8 C16 C17 -177.0(4) .
Cd1 O7 C16 O8 -2.5(5) .
Cd1 O7 C16 C17 176.8(3) .
O8 C16 C17 C22 -1.1(7) .
O7 C16 C17 C22 179.5(4) .
O8 C16 C17 C18 179.1(4) .
O7 C16 C17 C18 -0.2(7) .
C22 C17 C18 C19 -1.7(7) .
C16 C17 C18 C19 178.1(4) .
C17 C18 C19 C20 -0.4(8) .
C18 C19 C20 C21 2.2(7) .
C18 C19 C20 C24 -179.8(5) .
C19 C20 C21 C22 -1.9(7) .
C24 C20 C21 C22 -179.8(4) .
C19 C20 C21 C23 -179.2(4) .
C24 C20 C21 C23 2.9(7) .
C18 C17 C22 C21 1.9(7) .
C16 C17 C22 C21 -177.8(4) .
C20 C21 C22 C17 -0.2(7) .
C23 C21 C22 C17 177.3(4) .
Cd1 O10 C23 O9 -3.4(5) 4_666
Cd1 O10 C23 C21 175.0(3) 4_666
Cd2 O9 C23 O10 -103.8(4) 4_666
Cd1 O9 C23 O10 3.0(4) 4_666
Cd2 O9 C23 C21 77.9(5) 4_666
Cd1 O9 C23 C21 -175.3(4) 4_666
C20 C21 C23 O10 -129.2(5) .
C22 C21 C23 O10 53.4(6) .
C20 C21 C23 O9 49.1(6) .
C22 C21 C23 O9 -128.3(4) .
C21 C20 C24 C29 -131.4(5) .
C19 C20 C24 C29 50.7(6) .
C21 C20 C24 C25 51.0(7) .
C19 C20 C24 C25 -127.0(5) .
C29 C24 C25 C26 -0.5(7) .
C20 C24 C25 C26 177.2(5) .
C24 C25 C26 C27 1.1(8) .
C25 C26 C27 C28 -0.8(7) .
C25 C26 C27 C30 179.0(5) .
C26 C27 C28 C29 0.0(7) .
C30 C27 C28 C29 -179.8(4) .
C27 C28 C29 C24 0.5(7) .
C25 C24 C29 C28 -0.3(7) .
C20 C24 C29 C28 -178.0(4) .
Cd1 O11 C30 O12 -138.4(4) 1_656
Cd1 O11 C30 C27 42.1(7) 1_656
Cd2 O12 C30 O11 -2.0(6) 1_756
Cd2 O12 C30 C27 177.6(3) 1_756
C26 C27 C30 O11 177.3(5) .
C28 C27 C30 O11 -2.9(7) .
C26 C27 C30 O12 -2.2(7) .
C28 C27 C30 O12 177.5(4) .
C35 N1 C31 C32 1.7(8) .
Cd2 N1 C31 C32 -169.5(4) .
N1 C31 C32 C33 -0.4(9) .
C31 C32 C33 C34 -1.2(10) .
C32 C33 C34 C35 1.4(9) .
C32 C33 C34 C36 -176.5(6) .
C31 N1 C35 C34 -1.5(7) .
Cd2 N1 C35 C34 170.8(4) .
C31 N1 C35 C39 176.9(4) .
Cd2 N1 C35 C39 -10.8(5) .
C33 C34 C35 N1 0.0(8) .
C36 C34 C35 N1 177.9(5) .
C33 C34 C35 C39 -178.4(5) .
C36 C34 C35 C39 -0.4(8) .
C33 C34 C36 C37 177.2(6) .
C35 C34 C36 C37 -0.6(9) .
C34 C36 C37 C38 -0.5(10) .
C36 C37 C38 C40 -179.6(6) .
C36 C37 C38 C39 2.7(9) .
C42 N2 C39 C38 0.4(7) .
Cd2 N2 C39 C38 -174.2(4) .
C42 N2 C39 C35 -177.8(4) .
Cd2 N2 C39 C35 7.6(6) .
C40 C38 C39 N2 0.2(7) .
C37 C38 C39 N2 178.1(5) .
C40 C38 C39 C35 178.4(5) .
C37 C38 C39 C35 -3.7(7) .
N1 C35 C39 N2 2.4(7) .
C34 C35 C39 N2 -179.2(5) .
N1 C35 C39 C38 -175.8(4) .
C34 C35 C39 C38 2.6(7) .
C39 C38 C40 C41 -1.4(8) .
C37 C38 C40 C41 -179.2(6) .
C38 C40 C41 C42 1.9(8) .
C39 N2 C42 C41 0.1(8) .
Cd2 N2 C42 C41 174.2(4) .
C40 C41 C42 N2 -1.3(8) .
C47 N3 C43 C44 1.3(9) .
Cd3 N3 C43 C44 175.8(5) .
N3 C43 C44 C45 0.2(10) .
C43 C44 C45 C46 -1.4(11) .
C44 C45 C46 C47 1.1(10) .
C44 C45 C46 C48 -178.3(7) .
C43 N3 C47 C46 -1.6(8) .
Cd3 N3 C47 C46 -176.5(4) .
C43 N3 C47 C51 176.8(5) .
Cd3 N3 C47 C51 1.8(6) .
C45 C46 C47 N3 0.4(9) .
C48 C46 C47 N3 179.8(6) .
C45 C46 C47 C51 -178.0(5) .
C48 C46 C47 C51 1.5(8) .
C45 C46 C48 C49 177.9(7) .
C47 C46 C48 C49 -1.5(10) .
C46 C48 C49 C50 -0.6(11) .
C48 C49 C50 C52 -179.6(7) .
C48 C49 C50 C51 2.7(10) .
C54 N4 C51 C50 -0.7(8) .
Cd3 N4 C51 C50 175.8(4) .
C54 N4 C51 C47 -178.7(5) .
Cd3 N4 C51 C47 -2.3(6) .
C52 C50 C51 N4 1.5(9) .
C49 C50 C51 N4 179.4(5) .
C52 C50 C51 C47 179.5(5) .
C49 C50 C51 C47 -2.6(8) .
N3 C47 C51 N4 0.3(7) .
C46 C47 C51 N4 178.7(5) .
N3 C47 C51 C50 -177.8(5) .
C46 C47 C51 C50 0.6(8) .
C51 C50 C52 C53 -1.9(9) .
C49 C50 C52 C53 -179.7(6) .
C50 C52 C53 C54 1.6(10) .
C51 N4 C54 C53 0.3(9) .
Cd3 N4 C54 C53 -175.9(4) .
C52 C53 C54 N4 -0.7(10) .
